data_4347244
loop_
_publ_author_name
'Crandall, Laura A.'
'Bogdanowicz, Catherine A.'
'Hasheminasab, Abed'
'Chanawanno, Kullapa'
'Herrick, Richard S.'
'Ziegler, Christopher J.'

_publ_section_title
;
 Re(CO)3-Templated Formation of Aza(dibenzo)dipyrromethenes.
;
_journal_issue 7
_journal_name_full 'Inorganic chemistry'
_journal_page_first 3209
_journal_page_last 3211
_journal_paper_doi 10.1021/acs.inorgchem.5b02934
_journal_volume 55
_journal_year 2016
_chemical_formula_sum 'C23 H15 N6 O4 Re'
_chemical_formula_weight 625.61
_space_group_crystal_system triclinic
_space_group_IT_number 2
_space_group_name_Hall '-P 1'
_space_group_name_H-M_alt 'P -1'
_atom_sites_solution_hydrogens geom
_audit_creation_method SHELXL-2014/7
_cell_angle_alpha 81.483(4)
_cell_angle_beta 86.727(4)
_cell_angle_gamma 79.797(4)
_cell_formula_units_Z 4
_cell_length_a 8.4650(8)
_cell_length_b 13.9288(14)
_cell_length_c 18.5502(19)
_cell_measurement_reflns_used 9790
_cell_measurement_temperature 100(2)
_cell_measurement_theta_max 25.10
_cell_measurement_theta_min 2.72
_cell_volume 2127.8(4)
_computing_cell_refinement 'Bruker SAINT'
_computing_data_collection 'Bruker APEX2'
_computing_data_reduction 'Bruker SAINT'
_computing_molecular_graphics 'Bruker SHELXTL'
_computing_publication_material 'Bruker SHELXTL'
_computing_structure_refinement 'SHELXL-2014/7 (Sheldrick, 2014)'
_computing_structure_solution 'SHELXS-97 (Sheldrick, 2008)'
_diffrn_ambient_temperature 100(2)
_diffrn_measured_fraction_theta_full 0.987
_diffrn_measured_fraction_theta_max 0.987
_diffrn_measurement_device_type 'Bruker APEX-II CCD'
_diffrn_measurement_method '\f and \w scans'
_diffrn_radiation_type MoK\a
_diffrn_radiation_wavelength 0.71073
_diffrn_reflns_av_R_equivalents 0.0320
_diffrn_reflns_av_unetI/netI 0.0292
_diffrn_reflns_Laue_measured_fraction_full 0.987
_diffrn_reflns_Laue_measured_fraction_max 0.987
_diffrn_reflns_limit_h_max 10
_diffrn_reflns_limit_h_min -10
_diffrn_reflns_limit_k_max 16
_diffrn_reflns_limit_k_min -16
_diffrn_reflns_limit_l_max 21
_diffrn_reflns_limit_l_min -22
_diffrn_reflns_number 34543
_diffrn_reflns_point_group_measured_fraction_full 0.987
_diffrn_reflns_point_group_measured_fraction_max 0.987
_diffrn_reflns_theta_full 25.105
_diffrn_reflns_theta_max 25.105
_diffrn_reflns_theta_min 1.737
_exptl_absorpt_coefficient_mu 5.756
_exptl_absorpt_correction_T_max 0.7452
_exptl_absorpt_correction_T_min 0.5781
_exptl_absorpt_correction_type multi-scan
_exptl_absorpt_process_details SADABS
_exptl_crystal_colour red
_exptl_crystal_density_diffrn 1.953
_exptl_crystal_density_meas ?
_exptl_crystal_description plate
_exptl_crystal_F_000 1208
_exptl_crystal_size_max 0.205
_exptl_crystal_size_mid 0.106
_exptl_crystal_size_min 0.085
_refine_diff_density_max 3.417
_refine_diff_density_min -2.282
_refine_diff_density_rms 0.187
_refine_ls_extinction_method none
_refine_ls_goodness_of_fit_ref 1.018
_refine_ls_hydrogen_treatment constr
_refine_ls_matrix_type full
_refine_ls_number_parameters 616
_refine_ls_number_reflns 7464
_refine_ls_number_restraints 54
_refine_ls_restrained_S_all 1.017
_refine_ls_R_factor_all 0.0474
_refine_ls_R_factor_gt 0.0363
_refine_ls_shift/su_max 0.019
_refine_ls_shift/su_mean 0.000
_refine_ls_structure_factor_coef Fsqd
_refine_ls_weighting_details 'w=1/[\s^2^(Fo^2^)+(0.0492P)^2^+29.0119P] where P=(Fo^2^+2Fc^2^)/3'
_refine_ls_weighting_scheme calc
_refine_ls_wR_factor_gt 0.0932
_refine_ls_wR_factor_ref 0.1046
_reflns_Friedel_coverage 0.000
_reflns_number_gt 6337
_reflns_number_total 7464
_reflns_threshold_expression 'I > 2\s(I)'
_cod_data_source_file ic5b02934_si_001.cif
_cod_data_source_block 6
_cod_depositor_comments
;
The following automatic conversions were performed:

data item '_exptl_crystal_density_meas' value 'not measured' was
changed to '?' -- the value is perceived as not measured.

Automatic conversion script
Id: cif_fix_values 6909 2019-04-08 15:41:33Z antanas 

2020-07-06
Z value and formula fixed to values more according to usual
chemical conventions.                 miguel
;
_cod_original_formula_sum 'C46 H30 N12 O8 Re2'
_cod_original_formula_weight 1251.22
_cod_original_formula_units_Z 2
_cod_database_code 4347244
_shelx_shelxl_version_number 2014/7
_shelx_space_group_comment
; 
The symmetry employed for this shelxl refinement is uniquely defined 
by the following loop, which should always be used as a source of 
symmetry information in preference to the above space-group names. 
They are only intended as comments. 
;

loop_
_space_group_symop_operation_xyz
'x, y, z'
'-x, -y, -z'

loop_
_atom_site_label
_atom_site_type_symbol
_atom_site_fract_x
_atom_site_fract_y
_atom_site_fract_z
_atom_site_U_iso_or_equiv
_atom_site_adp_type
_atom_site_occupancy
_atom_site_site_symmetry_order
_atom_site_calc_flag
_atom_site_refinement_flags_posn
_atom_site_refinement_flags_adp
C1 C 0.7204(10) 0.7379(6) 0.5570(4) 0.0236(17) Uani 1 1 d . .
C2 C 0.5249(9) 0.6072(6) 0.5776(4) 0.0257(18) Uani 1 1 d . .
C3 C 0.6974(9) 0.6188(5) 0.4598(4) 0.0165(15) Uani 1 1 d . .
C4 C 0.6671(9) 0.8315(6) 0.3517(4) 0.0237(17) Uani 1 1 d . .
C5 C 0.6357(9) 0.9296(6) 0.3060(4) 0.0220(16) Uani 1 1 d . .
C6 C 0.7024(10) 0.9647(6) 0.2390(4) 0.0265(18) Uani 1 1 d . .
H6 H 0.7857 0.9248 0.2150 0.032 Uiso 1 1 calc R U
C7 C 0.6419(10) 1.0605(6) 0.2088(4) 0.0296(19) Uani 1 1 d . .
H7 H 0.6828 1.0860 0.1625 0.035 Uiso 1 1 calc R U
C8 C 0.5224(10) 1.1203(6) 0.2448(5) 0.0292(18) Uani 1 1 d . U
H8 H 0.4851 1.1861 0.2232 0.035 Uiso 1 1 calc R U
C9 C 0.4576(10) 1.0846(6) 0.3118(4) 0.0254(17) Uani 1 1 d . .
H9 H 0.3753 1.1241 0.3367 0.030 Uiso 1 1 calc R U
C10 C 0.5191(9) 0.9886(6) 0.3406(4) 0.0205(16) Uani 1 1 d . .
C11 C 0.4765(9) 0.9283(6) 0.4100(4) 0.0182(15) Uani 1 1 d . .
C12 C 0.3144(8) 0.9164(5) 0.5158(4) 0.0158(15) Uani 1 1 d . U
C13 C 0.1858(9) 0.9683(5) 0.5601(4) 0.0178(15) Uani 1 1 d . .
C14 C 0.0997(9) 1.0619(5) 0.5501(4) 0.0214(16) Uani 1 1 d . .
H14 H 0.1210 1.1086 0.5096 0.026 Uiso 1 1 calc R U
C15 C -0.0202(10) 1.0852(6) 0.6017(4) 0.0251(17) Uani 1 1 d . .
H15 H -0.0812 1.1499 0.5970 0.030 Uiso 1 1 calc R U
C16 C -0.0531(10) 1.0168(6) 0.6600(4) 0.0285(19) Uani 1 1 d . .
H16 H -0.1382 1.0349 0.6937 0.034 Uiso 1 1 calc R U
C17 C 0.0358(10) 0.9217(6) 0.6705(4) 0.0264(18) Uani 1 1 d . .
H17 H 0.0157 0.8749 0.7113 0.032 Uiso 1 1 calc R U
C18 C 0.1547(9) 0.8992(6) 0.6184(4) 0.0221(16) Uani 1 1 d . .
C19 C 0.2684(10) 0.8076(6) 0.6101(4) 0.0237(17) Uani 1 1 d . .
C20 C 0.2147(10) 0.6554(6) 0.4635(5) 0.035(2) Uani 1 1 d . .
H20 H 0.1870 0.6363 0.5132 0.042 Uiso 1 1 calc R U
C21 C 0.1255(11) 0.6511(7) 0.4062(6) 0.038(2) Uani 1 1 d . .
H21 H 0.0248 0.6294 0.4081 0.046 Uiso 1 1 calc R U
C22 C 0.3423(10) 0.7071(6) 0.3663(4) 0.0274(18) Uani 1 1 d . .
H22 H 0.4216 0.7316 0.3339 0.033 Uiso 1 1 calc R U
C23 C 0.1559(12) 0.6988(9) 0.2701(6) 0.051(3) Uani 1 1 d . .
H23A H 0.2317 0.7316 0.2378 0.076 Uiso 1 1 calc R U
H23B H 0.0490 0.7397 0.2671 0.076 Uiso 1 1 calc R U
H23C H 0.1512 0.6347 0.2552 0.076 Uiso 1 1 calc R U
C24 C -0.2278(9) 0.7573(5) -0.0652(4) 0.0205(17) Uani 1 1 d . .
C25 C -0.1734(9) 0.8886(5) 0.0229(4) 0.0201(16) Uani 1 1 d . .
C26 C -0.0297(9) 0.8880(6) -0.1050(4) 0.0209(16) Uani 1 1 d . .
C27 C -0.1415(9) 0.6791(6) 0.1350(4) 0.0220(17) Uani 1 1 d . .
C28 C -0.0961(9) 0.5858(6) 0.1861(4) 0.0211(16) Uani 1 1 d . .
C29 C -0.1515(11) 0.5562(6) 0.2558(4) 0.0285(19) Uani 1 1 d . .
H29 H -0.2371 0.5954 0.2790 0.034 Uiso 1 1 calc R U
C30 C -0.0741(10) 0.4647(6) 0.2908(5) 0.0318(19) Uani 1 1 d . U
H30 H -0.1055 0.4420 0.3394 0.038 Uiso 1 1 calc R U
C31 C 0.0465(11) 0.4076(7) 0.2553(5) 0.0324(19) Uani 1 1 d . U
H31 H 0.0938 0.3452 0.2798 0.039 Uiso 1 1 calc R U
C32 C 0.1016(11) 0.4378(6) 0.1850(4) 0.0280(18) Uani 1 1 d . .
H32 H 0.1874 0.3992 0.1615 0.034 Uiso 1 1 calc R U
C33 C 0.0234(9) 0.5279(6) 0.1515(4) 0.0216(16) Uani 1 1 d . .
C34 C 0.0527(9) 0.5830(5) 0.0785(4) 0.0163(15) Uani 1 1 d . .
C35 C 0.1919(8) 0.5847(5) -0.0341(4) 0.0138(14) Uani 1 1 d . U
C36 C 0.3145(8) 0.5332(5) -0.0809(4) 0.0170(15) Uani 1 1 d . .
C37 C 0.4164(9) 0.4450(6) -0.0687(4) 0.0227(17) Uani 1 1 d . .
H37 H 0.4143 0.4033 -0.0234 0.027 Uiso 1 1 calc R U
C38 C 0.5239(9) 0.4184(6) -0.1255(4) 0.0242(17) Uani 1 1 d . .
H38 H 0.5976 0.3581 -0.1187 0.029 Uiso 1 1 calc R U
C39 C 0.5230(10) 0.4803(6) -0.1919(4) 0.0282(19) Uani 1 1 d . .
H39 H 0.5962 0.4606 -0.2299 0.034 Uiso 1 1 calc R U
C40 C 0.4192(10) 0.5700(6) -0.2046(4) 0.0283(19) Uani 1 1 d . .
H40 H 0.4194 0.6119 -0.2499 0.034 Uiso 1 1 calc R U
C41 C 0.3162(9) 0.5942(5) -0.1475(4) 0.0190(15) Uani 1 1 d . .
C42 C 0.1901(9) 0.6815(5) -0.1410(4) 0.0200(16) Uani 1 1 d . .
C43 C 0.3292(9) 0.7964(6) -0.0059(4) 0.0224(17) Uani 1 1 d . .
H43 H 0.3615 0.7692 -0.0495 0.027 Uiso 1 1 calc R U
C44 C 0.4268(10) 0.8272(6) 0.0371(5) 0.0276(18) Uani 1 1 d . .
H44 H 0.5390 0.8261 0.0294 0.033 Uiso 1 1 calc R U
C45 C 0.1831(10) 0.8508(6) 0.0826(5) 0.0297(19) Uani 1 1 d . .
H45 H 0.0937 0.8706 0.1135 0.036 Uiso 1 1 calc R U
C46 C 0.3905(12) 0.9071(9) 0.1508(6) 0.055(3) Uani 1 1 d . .
H46A H 0.4427 0.9622 0.1286 0.083 Uiso 1 1 calc R U
H46B H 0.4673 0.8588 0.1808 0.083 Uiso 1 1 calc R U
H46C H 0.2984 0.9316 0.1815 0.083 Uiso 1 1 calc R U
N1 N 0.2814(8) 0.7259(5) 0.6496(4) 0.0275(15) Uani 1 1 d . U
H1 H 0.2120 0.7288 0.6838 0.041 Uiso 1 1 calc R U
N2 N 0.3642(7) 0.8238(4) 0.5450(3) 0.0168(13) Uani 1 1 d . .
N3 N 0.3643(7) 0.9686(4) 0.4540(3) 0.0187(13) Uani 1 1 d . U
N4 N 0.5657(7) 0.8369(4) 0.4150(3) 0.0172(13) Uani 1 1 d . .
N5 N 0.3520(8) 0.6918(5) 0.4385(4) 0.0229(14) Uani 1 1 d . .
N6 N 0.2090(8) 0.6842(6) 0.3451(4) 0.0336(17) Uani 1 1 d . .
N7 N 0.1429(8) 0.7530(5) -0.1881(3) 0.0231(14) Uani 1 1 d . U
H7N H 0.0872 0.7353 -0.2182 0.035 Uiso 1 1 calc R U
N8 N 0.1196(7) 0.6727(4) -0.0694(3) 0.0150(12) Uani 1 1 d . .
N9 N 0.1623(7) 0.5411(4) 0.0336(3) 0.0157(12) Uani 1 1 d . U
N10 N -0.0443(7) 0.6707(4) 0.0698(3) 0.0168(13) Uani 1 1 d . .
N11 N 0.1749(7) 0.8104(4) 0.0234(3) 0.0168(13) Uani 1 1 d . .
N12 N 0.3354(8) 0.8603(5) 0.0934(4) 0.0307(16) Uani 1 1 d . .
O1 O 0.8254(7) 0.7477(4) 0.5898(3) 0.0321(14) Uani 1 1 d . .
O2 O 0.5205(7) 0.5378(4) 0.6201(3) 0.0330(14) Uani 1 1 d . .
O3 O 0.7878(7) 0.5567(4) 0.4380(3) 0.0292(13) Uani 1 1 d . .
O4 O 0.7575(8) 0.7569(4) 0.3384(4) 0.0411(17) Uani 1 1 d . .
O5 O -0.3393(7) 0.7425(4) -0.0923(3) 0.0270(12) Uani 1 1 d . .
O6 O -0.2476(7) 0.9547(4) 0.0465(3) 0.0270(13) Uani 1 1 d . .
O7 O -0.0308(7) 0.9527(4) -0.1508(3) 0.0285(13) Uani 1 1 d . .
O8 O -0.2395(8) 0.7525(4) 0.1450(3) 0.0389(16) Uani 1 1 d . .
Re1 Re 0.54790(3) 0.71535(2) 0.50256(2) 0.01692(10) Uani 1 1 d . .
Re2 Re -0.04369(3) 0.78556(2) -0.02337(2) 0.01532(10) Uani 1 1 d . .

loop_
_atom_site_aniso_label
_atom_site_aniso_U_11
_atom_site_aniso_U_22
_atom_site_aniso_U_33
_atom_site_aniso_U_23
_atom_site_aniso_U_13
_atom_site_aniso_U_12
C1 0.031(5) 0.021(4) 0.016(4) 0.006(3) 0.004(3) -0.005(3)
C2 0.023(4) 0.032(5) 0.018(4) -0.003(4) 0.003(3) 0.003(3)
C3 0.020(4) 0.013(4) 0.015(4) 0.004(3) -0.001(3) -0.001(3)
C4 0.024(4) 0.026(4) 0.020(4) 0.002(3) 0.004(3) -0.007(3)
C5 0.022(4) 0.027(4) 0.018(4) 0.000(3) -0.003(3) -0.009(3)
C6 0.031(5) 0.035(5) 0.016(4) -0.002(3) 0.004(3) -0.017(4)
C7 0.036(5) 0.039(5) 0.014(4) 0.007(3) -0.001(3) -0.015(4)
C8 0.030(2) 0.029(2) 0.029(2) -0.0032(10) -0.0018(10) -0.0054(10)
C9 0.026(4) 0.026(4) 0.021(4) 0.007(3) -0.003(3) -0.005(3)
C10 0.028(4) 0.022(4) 0.013(4) 0.002(3) -0.001(3) -0.011(3)
C11 0.016(4) 0.026(4) 0.014(4) 0.002(3) -0.004(3) -0.009(3)
C12 0.0153(17) 0.0164(17) 0.0154(17) -0.0006(10) 0.0002(10) -0.0038(10)
C13 0.015(4) 0.024(4) 0.015(4) -0.005(3) -0.002(3) -0.003(3)
C14 0.026(4) 0.017(4) 0.022(4) -0.002(3) -0.005(3) -0.004(3)
C15 0.027(4) 0.021(4) 0.025(4) -0.002(3) -0.007(3) 0.002(3)
C16 0.031(5) 0.031(5) 0.022(4) -0.008(3) 0.006(3) -0.001(4)
C17 0.027(4) 0.029(4) 0.020(4) 0.002(3) 0.003(3) -0.003(3)
C18 0.027(4) 0.022(4) 0.016(4) 0.003(3) -0.003(3) -0.005(3)
C19 0.029(4) 0.026(4) 0.013(4) 0.007(3) 0.002(3) -0.005(3)
C20 0.029(5) 0.033(5) 0.041(5) 0.012(4) 0.000(4) -0.014(4)
C21 0.034(5) 0.029(5) 0.054(6) 0.002(4) -0.009(4) -0.016(4)
C22 0.023(4) 0.037(5) 0.026(4) -0.011(4) -0.003(3) -0.006(4)
C23 0.029(5) 0.083(8) 0.044(6) -0.029(6) -0.008(4) 0.000(5)
C24 0.025(4) 0.013(4) 0.021(4) -0.002(3) 0.009(3) 0.001(3)
C25 0.031(4) 0.017(4) 0.012(4) 0.001(3) 0.001(3) -0.007(3)
C26 0.015(4) 0.027(4) 0.021(4) -0.008(3) 0.005(3) -0.002(3)
C27 0.025(4) 0.020(4) 0.022(4) -0.003(3) 0.006(3) -0.006(3)
C28 0.028(4) 0.022(4) 0.015(4) 0.001(3) -0.002(3) -0.009(3)
C29 0.042(5) 0.027(4) 0.020(4) -0.005(3) 0.007(4) -0.015(4)
C30 0.032(2) 0.032(2) 0.031(2) -0.0039(10) -0.0009(10) -0.0061(10)
C31 0.033(2) 0.032(2) 0.032(2) -0.0038(10) -0.0012(10) -0.0058(10)
C32 0.038(5) 0.026(4) 0.019(4) 0.002(3) -0.004(3) -0.006(4)
C33 0.028(4) 0.029(4) 0.010(4) -0.002(3) -0.001(3) -0.012(3)
C34 0.027(4) 0.009(3) 0.012(3) 0.004(3) -0.006(3) -0.003(3)
C35 0.0137(16) 0.0140(16) 0.0135(16) -0.0006(10) 0.0005(10) -0.0035(10)
C36 0.014(4) 0.022(4) 0.015(4) -0.005(3) -0.001(3) -0.002(3)
C37 0.024(4) 0.023(4) 0.019(4) 0.005(3) -0.001(3) -0.003(3)
C38 0.019(4) 0.023(4) 0.027(4) 0.000(3) 0.002(3) 0.002(3)
C39 0.024(4) 0.031(5) 0.027(4) -0.003(3) 0.009(3) -0.001(3)
C40 0.035(5) 0.028(4) 0.019(4) 0.000(3) 0.008(3) -0.003(4)
C41 0.020(4) 0.021(4) 0.017(4) -0.003(3) 0.003(3) -0.005(3)
C42 0.023(4) 0.018(4) 0.017(4) 0.004(3) -0.003(3) -0.003(3)
C43 0.017(4) 0.032(4) 0.017(4) 0.004(3) -0.001(3) -0.010(3)
C44 0.020(4) 0.027(4) 0.034(5) -0.001(4) 0.003(3) -0.004(3)
C45 0.024(4) 0.038(5) 0.027(5) -0.010(4) -0.005(3) -0.002(4)
C46 0.030(5) 0.088(9) 0.057(7) -0.044(6) -0.013(5) -0.006(5)
N1 0.028(2) 0.027(2) 0.024(2) 0.0012(17) 0.0044(17) -0.0005(17)
N2 0.014(3) 0.015(3) 0.021(3) -0.002(2) -0.001(2) -0.001(2)
N3 0.0192(15) 0.0183(15) 0.0178(15) -0.0005(10) 0.0003(10) -0.0028(10)
N4 0.020(3) 0.019(3) 0.013(3) 0.000(2) 0.003(2) -0.006(3)
N5 0.021(3) 0.021(3) 0.025(4) 0.003(3) -0.004(3) -0.003(3)
N6 0.025(4) 0.041(4) 0.038(4) -0.014(3) -0.006(3) -0.003(3)
N7 0.025(2) 0.022(2) 0.020(2) -0.0004(16) 0.0026(16) -0.0025(16)
N8 0.013(3) 0.019(3) 0.012(3) -0.001(2) 0.003(2) -0.003(2)
N9 0.0160(15) 0.0158(15) 0.0148(15) -0.0012(10) -0.0006(10) -0.0025(10)
N10 0.014(3) 0.021(3) 0.016(3) -0.001(2) 0.001(2) -0.007(2)
N11 0.015(3) 0.012(3) 0.022(3) 0.004(2) -0.001(2) -0.004(2)
N12 0.026(4) 0.033(4) 0.034(4) -0.015(3) -0.010(3) 0.001(3)
O1 0.033(3) 0.036(3) 0.029(3) 0.003(3) -0.013(3) -0.011(3)
O2 0.044(4) 0.021(3) 0.026(3) 0.011(2) 0.008(3) 0.001(3)
O3 0.030(3) 0.026(3) 0.027(3) 0.000(2) 0.004(2) 0.002(3)
O4 0.050(4) 0.024(3) 0.043(4) 0.001(3) 0.022(3) -0.001(3)
O5 0.021(3) 0.034(3) 0.027(3) -0.006(2) -0.003(2) -0.004(2)
O6 0.034(3) 0.020(3) 0.026(3) -0.004(2) 0.004(2) -0.002(2)
O7 0.031(3) 0.027(3) 0.021(3) 0.008(2) 0.007(2) 0.000(2)
O8 0.049(4) 0.030(3) 0.033(3) 0.000(3) 0.018(3) -0.003(3)
Re1 0.01777(17) 0.01657(17) 0.01430(16) 0.00319(11) 0.00113(11) -0.00217(12)
Re2 0.01456(16) 0.01625(16) 0.01378(16) 0.00148(11) 0.00009(11) -0.00212(11)

loop_
_atom_type_symbol
_atom_type_description
_atom_type_scat_dispersion_real
_atom_type_scat_dispersion_imag
_atom_type_scat_source
C C 0.0033 0.0016 'International Tables Vol C Tables 4.2.6.8 and 6.1.1.4'
H H 0.0000 0.0000 'International Tables Vol C Tables 4.2.6.8 and 6.1.1.4'
N N 0.0061 0.0033 'International Tables Vol C Tables 4.2.6.8 and 6.1.1.4'
O O 0.0106 0.0060 'International Tables Vol C Tables 4.2.6.8 and 6.1.1.4'
Re Re -1.0185 7.2310 'International Tables Vol C Tables 4.2.6.8 and 6.1.1.4'

loop_
_geom_angle_atom_site_label_1
_geom_angle_atom_site_label_2
_geom_angle_atom_site_label_3
_geom_angle
O1 C1 Re1 177.5(7)
O2 C2 Re1 174.8(7)
O3 C3 Re1 175.8(6)
O4 C4 N4 124.3(7)
O4 C4 C5 128.5(7)
N4 C4 C5 107.2(6)
C10 C5 C6 120.8(7)
C10 C5 C4 108.0(6)
C6 C5 C4 131.2(7)
C7 C6 C5 117.2(8)
C7 C6 H6 121.4
C5 C6 H6 121.4
C6 C7 C8 121.6(7)
C6 C7 H7 119.2
C8 C7 H7 119.2
C9 C8 C7 120.7(8)
C9 C8 H8 119.7
C7 C8 H8 119.7
C10 C9 C8 116.6(8)
C10 C9 H9 121.7
C8 C9 H9 121.7
C5 C10 C9 123.2(7)
C5 C10 C11 106.5(7)
C9 C10 C11 130.3(7)
N3 C11 N4 131.4(7)
N3 C11 C10 118.7(7)
N4 C11 C10 109.9(6)
N2 C12 N3 130.2(6)
N2 C12 C13 112.8(6)
N3 C12 C13 117.0(6)
C14 C13 C18 122.2(7)
C14 C13 C12 132.1(7)
C18 C13 C12 105.6(6)
C13 C14 C15 116.8(7)
C13 C14 H14 121.6
C15 C14 H14 121.6
C16 C15 C14 121.6(7)
C16 C15 H15 119.2
C14 C15 H15 119.2
C15 C16 C17 121.5(7)
C15 C16 H16 119.3
C17 C16 H16 119.3
C18 C17 C16 116.3(7)
C18 C17 H17 121.8
C16 C17 H17 121.8
C17 C18 C13 121.6(7)
C17 C18 C19 131.8(7)
C13 C18 C19 106.6(6)
N1 C19 N2 122.4(7)
N1 C19 C18 128.7(7)
N2 C19 C18 108.8(6)
C21 C20 N5 109.6(8)
C21 C20 H20 125.2
N5 C20 H20 125.2
C20 C21 N6 106.2(8)
C20 C21 H21 126.9
N6 C21 H21 126.9
N6 C22 N5 111.8(8)
N6 C22 H22 124.1
N5 C22 H22 124.1
N6 C23 H23A 109.5
N6 C23 H23B 109.5
H23A C23 H23B 109.5
N6 C23 H23C 109.5
H23A C23 H23C 109.5
H23B C23 H23C 109.5
O5 C24 Re2 177.9(7)
O6 C25 Re2 175.1(6)
O7 C26 Re2 174.9(6)
O8 C27 N10 123.9(7)
O8 C27 C28 128.7(7)
N10 C27 C28 107.4(6)
C33 C28 C29 122.0(7)
C33 C28 C27 106.9(6)
C29 C28 C27 131.2(7)
C28 C29 C30 116.4(8)
C28 C29 H29 121.8
C30 C29 H29 121.8
C31 C30 C29 120.8(8)
C31 C30 H30 119.6
C29 C30 H30 119.6
C30 C31 C32 122.5(8)
C30 C31 H31 118.8
C32 C31 H31 118.8
C33 C32 C31 115.7(8)
C33 C32 H32 122.1
C31 C32 H32 122.1
C28 C33 C32 122.5(7)
C28 C33 C34 107.2(7)
C32 C33 C34 130.1(7)
N9 C34 N10 130.8(6)
N9 C34 C33 118.8(6)
N10 C34 C33 110.4(6)
N9 C35 N8 129.0(6)
N9 C35 C36 119.2(6)
N8 C35 C36 111.7(6)
C37 C36 C41 121.4(7)
C37 C36 C35 132.1(7)
C41 C36 C35 106.5(6)
C36 C37 C38 117.6(7)
C36 C37 H37 121.2
C38 C37 H37 121.2
C39 C38 C37 120.1(7)
C39 C38 H38 119.9
C37 C38 H38 119.9
C40 C39 C38 122.5(7)
C40 C39 H39 118.8
C38 C39 H39 118.8
C41 C40 C39 115.9(7)
C41 C40 H40 122.1
C39 C40 H40 122.1
C40 C41 C36 122.6(7)
C40 C41 C42 131.1(7)
C36 C41 C42 106.3(6)
N7 C42 N8 121.6(7)
N7 C42 C41 129.2(7)
N8 C42 C41 109.2(6)
C44 C43 N11 109.1(7)
C44 C43 H43 125.4
N11 C43 H43 125.4
C43 C44 N12 107.1(7)
C43 C44 H44 126.4
N12 C44 H44 126.4
N11 C45 N12 110.9(7)
N11 C45 H45 124.6
N12 C45 H45 124.6
N12 C46 H46A 109.5
N12 C46 H46B 109.5
H46A C46 H46B 109.5
N12 C46 H46C 109.5
H46A C46 H46C 109.5
H46B C46 H46C 109.5
C19 N1 H1 109.5
C12 N2 C19 106.1(6)
C12 N2 Re1 128.0(5)
C19 N2 Re1 125.9(5)
C11 N3 C12 121.6(6)
C11 N4 C4 108.4(6)
C11 N4 Re1 126.1(5)
C4 N4 Re1 125.4(5)
C22 N5 C20 104.8(7)
C22 N5 Re1 127.1(5)
C20 N5 Re1 128.1(6)
C22 N6 C21 107.7(7)
C22 N6 C23 125.8(8)
C21 N6 C23 126.4(8)
C42 N7 H7N 109.5
C35 N8 C42 106.2(5)
C35 N8 Re2 127.3(4)
C42 N8 Re2 125.9(5)
C34 N9 C35 122.4(6)
C34 N10 C27 108.1(6)
C34 N10 Re2 126.4(5)
C27 N10 Re2 125.4(5)
C45 N11 C43 105.6(7)
C45 N11 Re2 126.5(5)
C43 N11 Re2 127.7(5)
C45 N12 C44 107.3(7)
C45 N12 C46 126.8(7)
C44 N12 C46 125.6(8)
C3 Re1 C1 88.2(3)
C3 Re1 C2 83.8(3)
C1 Re1 C2 87.0(3)
C3 Re1 N2 175.4(3)
C1 Re1 N2 96.4(3)
C2 Re1 N2 97.0(3)
C3 Re1 N4 96.3(3)
C1 Re1 N4 95.4(3)
C2 Re1 N4 177.6(3)
N2 Re1 N4 82.7(2)
C3 Re1 N5 91.8(3)
C1 Re1 N5 178.9(3)
C2 Re1 N5 94.1(3)
N2 Re1 N5 83.7(2)
N4 Re1 N5 83.5(2)
C24 Re2 C25 91.3(3)
C24 Re2 C26 88.7(3)
C25 Re2 C26 84.9(3)
C24 Re2 N8 94.1(3)
C25 Re2 N8 174.6(3)
C26 Re2 N8 95.8(3)
C24 Re2 N10 94.6(3)
C25 Re2 N10 96.0(3)
C26 Re2 N10 176.5(3)
N8 Re2 N10 82.9(2)
C24 Re2 N11 176.9(3)
C25 Re2 N11 91.7(3)
C26 Re2 N11 92.4(3)
N8 Re2 N11 83.0(2)
N10 Re2 N11 84.2(2)

loop_
_geom_bond_atom_site_label_1
_geom_bond_atom_site_label_2
_geom_bond_distance
C1 O1 1.144(10)
C1 Re1 1.917(9)
C2 O2 1.159(10)
C2 Re1 1.922(8)
C3 O3 1.154(9)
C3 Re1 1.907(7)
C4 O4 1.224(10)
C4 N4 1.418(9)
C4 C5 1.488(11)
C5 C10 1.363(11)
C5 C6 1.393(10)
C6 C7 1.387(12)
C6 H6 0.9500
C7 C8 1.398(12)
C7 H7 0.9500
C8 C9 1.390(11)
C8 H8 0.9500
C9 C10 1.386(11)
C9 H9 0.9500
C10 C11 1.491(10)
C11 N3 1.320(9)
C11 N4 1.353(10)
C12 N2 1.326(9)
C12 N3 1.353(9)
C12 C13 1.476(10)
C13 C14 1.369(10)
C13 C18 1.382(10)
C14 C15 1.385(11)
C14 H14 0.9500
C15 C16 1.382(11)
C15 H15 0.9500
C16 C17 1.395(11)
C16 H16 0.9500
C17 C18 1.384(11)
C17 H17 0.9500
C18 C19 1.478(11)
C19 N1 1.249(10)
C19 N2 1.429(9)
C20 C21 1.352(13)
C20 N5 1.378(10)
C20 H20 0.9500
C21 N6 1.366(12)
C21 H21 0.9500
C22 N6 1.321(10)
C22 N5 1.330(10)
C22 H22 0.9500
C23 N6 1.462(12)
C23 H23A 0.9800
C23 H23B 0.9800
C23 H23C 0.9800
C24 O5 1.157(10)
C24 Re2 1.906(9)
C25 O6 1.147(9)
C25 Re2 1.924(8)
C26 O7 1.142(9)
C26 Re2 1.935(8)
C27 O8 1.226(10)
C27 N10 1.431(9)
C27 C28 1.494(10)
C28 C33 1.369(11)
C28 C29 1.381(11)
C29 C30 1.407(12)
C29 H29 0.9500
C30 C31 1.378(12)
C30 H30 0.9500
C31 C32 1.390(12)
C31 H31 0.9500
C32 C33 1.386(11)
C32 H32 0.9500
C33 C34 1.485(10)
C34 N9 1.327(9)
C34 N10 1.339(9)
C35 N9 1.342(9)
C35 N8 1.360(9)
C35 C36 1.470(9)
C36 C37 1.368(10)
C36 C41 1.392(10)
C37 C38 1.401(11)
C37 H37 0.9500
C38 C39 1.395(11)
C38 H38 0.9500
C39 C40 1.391(11)
C39 H39 0.9500
C40 C41 1.375(10)
C40 H40 0.9500
C41 C42 1.484(10)
C42 N7 1.247(9)
C42 N8 1.423(9)
C43 C44 1.344(11)
C43 N11 1.378(9)
C43 H43 0.9500
C44 N12 1.350(11)
C44 H44 0.9500
C45 N11 1.315(10)
C45 N12 1.347(11)
C45 H45 0.9500
C46 N12 1.467(11)
C46 H46A 0.9800
C46 H46B 0.9800
C46 H46C 0.9800
N1 H1 0.8400
N2 Re1 2.168(6)
N4 Re1 2.185(6)
N5 Re1 2.191(7)
N7 H7N 0.8400
N8 Re2 2.145(6)
N10 Re2 2.175(6)
N11 Re2 2.191(6)
